data_4333137
loop_
_publ_author_name
'Evans, William J.'
'Rego, Daniel B.'
'Ziller, Joseph W.'

_publ_section_title
;
 Synthesis, Structure, and15N NMR Studies of Paramagnetic Lanthanide
 Complexes Obtained by Reduction of Dinitrogen
;
_journal_issue 26
_journal_name_full 'Inorganic Chemistry'
_journal_page_first 10790
_journal_page_last 10798
_journal_paper_doi 10.1021/ic061485g
_journal_volume 45
_journal_year 2006
_chemical_formula_sum 'C27 H39 Pr'
_chemical_formula_weight 504.49
_chemical_name_systematic
; 
 ? 
;
_space_group_IT_number 148
_symmetry_cell_setting rhombohedral
_symmetry_space_group_name_Hall '-R 3'
_symmetry_space_group_name_H-M 'R -3 :H'
_atom_sites_solution_hydrogens difmap
_atom_sites_solution_primary direct
_atom_sites_solution_secondary difmap
_audit_creation_method SHELXTL
_cell_angle_alpha 90.00
_cell_angle_beta 90.00
_cell_angle_gamma 120.00
_cell_formula_units_Z 6
_cell_length_a 15.6697(6)
_cell_length_b 15.6697(6)
_cell_length_c 16.4894(11)
_cell_measurement_temperature 163(2)
_cell_volume 3506.4(3)
_computing_cell_refinement 'Bruker SMART'
_computing_data_collection 'Bruker SMART'
_computing_data_reduction 'Bruker SAINT'
_computing_molecular_graphics 'Bruker SHELXTL'
_computing_publication_material 'Bruker SHELXTL'
_computing_structure_refinement 'Bruker SHELXTL'
_computing_structure_solution 'Bruker SHELXTL'
_diffrn_ambient_temperature 163(2)
_diffrn_measured_fraction_theta_full 0.999
_diffrn_measured_fraction_theta_max 0.999
_diffrn_measurement_device_type 'CCD area detector'
_diffrn_measurement_method 'phi and omega scans'
_diffrn_radiation_monochromator graphite
_diffrn_radiation_source 'sealed tube'
_diffrn_radiation_type MoK\a
_diffrn_radiation_wavelength 0.71073
_diffrn_reflns_av_R_equivalents 0.0248
_diffrn_reflns_av_sigmaI/netI 0.0120
_diffrn_reflns_limit_h_max 20
_diffrn_reflns_limit_h_min -20
_diffrn_reflns_limit_k_max 20
_diffrn_reflns_limit_k_min -20
_diffrn_reflns_limit_l_max 21
_diffrn_reflns_limit_l_min -21
_diffrn_reflns_number 15038
_diffrn_reflns_theta_full 28.29
_diffrn_reflns_theta_max 28.29
_diffrn_reflns_theta_min 1.94
_exptl_absorpt_coefficient_mu 2.094
_exptl_absorpt_correction_T_max 0.7582
_exptl_absorpt_correction_T_min 0.6226
_exptl_absorpt_correction_type 'semi-empirical from equivalents'
_exptl_absorpt_process_details 'SHELXTL SADABS'
_exptl_crystal_colour yellow
_exptl_crystal_density_diffrn 1.434
_exptl_crystal_density_meas ?
_exptl_crystal_density_method 'not measured'
_exptl_crystal_description prism
_exptl_crystal_F_000 1560
_exptl_crystal_size_max 0.25
_exptl_crystal_size_mid 0.18
_exptl_crystal_size_min 0.14
_refine_diff_density_max 0.351
_refine_diff_density_min -0.339
_refine_diff_density_rms 0.052
_refine_ls_extinction_method none
_refine_ls_goodness_of_fit_ref 1.211
_refine_ls_hydrogen_treatment refall
_refine_ls_matrix_type full
_refine_ls_number_parameters 138
_refine_ls_number_reflns 1932
_refine_ls_number_restraints 0
_refine_ls_restrained_S_all 1.211
_refine_ls_R_factor_all 0.0145
_refine_ls_R_factor_gt 0.0128
_refine_ls_shift/su_max 0.002
_refine_ls_shift/su_mean 0.000
_refine_ls_structure_factor_coef Fsqd
_refine_ls_weighting_details 'calc w=1/[\s^2^(Fo^2^)+(0.0088P)^2^+4.3733P] where P=(Fo^2^+2Fc^2^)/3'
_refine_ls_weighting_scheme calc
_refine_ls_wR_factor_gt 0.0304
_refine_ls_wR_factor_ref 0.0315
_reflns_number_gt 1834
_reflns_number_total 1932
_reflns_threshold_expression >2sigma(I)
_cod_data_source_file ic061485gsup4.cif
_cod_data_source_block dbr27
_cod_depositor_comments
;
The following automatic conversions were performed:

'_symmetry_cell_setting' value 'Rhombohedral' changed to
'rhombohedral' according to
/home/saulius/struct/CIF-dictionaries/cif_core.dic dictionary named
'cif_core.dic' version 2.4.2 from 2011-04-26.

Automatic conversion script
Id: cif_fix_values 1891 2012-01-12 08:04:46Z andrius 

The following automatic conversions were performed:

'_exptl_crystal_density_meas' value 'n/a' was changed to '?' - the
value is perceived as not measured.

Automatic conversion script
Id: cif_fix_values 3008 2015-01-20 13:52:24Z robertas 
;
_cod_original_sg_symbol_H-M R-3
_cod_database_code 4333137

loop_
_symmetry_equiv_pos_as_xyz
'x, y, z'
'-y, x-y, z'
'-x+y, -x, z'
'x+2/3, y+1/3, z+1/3'
'-y+2/3, x-y+1/3, z+1/3'
'-x+y+2/3, -x+1/3, z+1/3'
'x+1/3, y+2/3, z+2/3'
'-y+1/3, x-y+2/3, z+2/3'
'-x+y+1/3, -x+2/3, z+2/3'
'-x, -y, -z'
'y, -x+y, -z'
'x-y, x, -z'
'-x+2/3, -y+1/3, -z+1/3'
'y+2/3, -x+y+1/3, -z+1/3'
'x-y+2/3, x+1/3, -z+1/3'
'-x+1/3, -y+2/3, -z+2/3'
'y+1/3, -x+y+2/3, -z+2/3'
'x-y+1/3, x+2/3, -z+2/3'

loop_
_atom_site_label
_atom_site_type_symbol
_atom_site_fract_x
_atom_site_fract_y
_atom_site_fract_z
_atom_site_U_iso_or_equiv
_atom_site_adp_type
_atom_site_occupancy
_atom_site_symmetry_multiplicity
_atom_site_calc_flag
_atom_site_refinement_flags
Pr1 Pr 0.0000 0.0000 0.751667(8) 0.01138(4) Uani 1 3 d S
C1 C 0.12504(13) -0.05625(14) 0.68124(11) 0.0159(3) Uani 1 1 d .
C2 C 0.04789(13) -0.14823(13) 0.70788(11) 0.0160(3) Uani 1 1 d .
C3 C 0.04830(13) -0.14810(13) 0.79408(11) 0.0156(3) Uani 1 1 d .
C4 C 0.12601(13) -0.05638(14) 0.82048(11) 0.0166(3) Uani 1 1 d .
C5 C 0.17374(12) -0.00074(17) 0.75097(13) 0.0161(3) Uani 1 1 d .
C6 C 0.15463(17) -0.02776(17) 0.59389(12) 0.0244(4) Uani 1 1 d .
C7 C -0.01226(16) -0.23593(15) 0.65507(12) 0.0219(4) Uani 1 1 d .
C8 C -0.01108(17) -0.23563(16) 0.84801(12) 0.0225(4) Uani 1 1 d .
C9 C 0.15666(17) -0.02930(18) 0.90770(12) 0.0246(4) Uani 1 1 d .
H5A H 0.2284(18) 0.0577(18) 0.7485(15) 0.030(6) Uiso 1 1 d .
H6A H 0.207(2) 0.034(2) 0.5908(19) 0.051(9) Uiso 1 1 d .
H6B H 0.175(2) -0.063(2) 0.5722(18) 0.053(9) Uiso 1 1 d .
H6C H 0.109(2) -0.029(2) 0.5630(17) 0.046(8) Uiso 1 1 d .
H7A H -0.011(2) -0.221(2) 0.5981(17) 0.031(7) Uiso 1 1 d .
H7B H 0.013(2) -0.278(2) 0.6605(19) 0.057(9) Uiso 1 1 d .
H7C H -0.0739(19) -0.2723(19) 0.6686(15) 0.030(6) Uiso 1 1 d .
H8A H 0.0193(19) -0.2702(19) 0.8566(15) 0.032(7) Uiso 1 1 d .
H8B H -0.028(2) -0.222(2) 0.8982(19) 0.042(9) Uiso 1 1 d .
H8C H -0.0713(19) -0.2783(19) 0.8235(14) 0.029(6) Uiso 1 1 d .
H9A H 0.205(3) 0.022(2) 0.9129(19) 0.046(10) Uiso 1 1 d .
H9B H 0.1603(19) -0.078(2) 0.9342(16) 0.039(8) Uiso 1 1 d .
H9C H 0.1091(19) -0.0277(19) 0.9369(15) 0.037(7) Uiso 1 1 d .

loop_
_atom_site_aniso_label
_atom_site_aniso_U_11
_atom_site_aniso_U_22
_atom_site_aniso_U_33
_atom_site_aniso_U_23
_atom_site_aniso_U_13
_atom_site_aniso_U_12
Pr1 0.01076(5) 0.01076(5) 0.01263(6) 0.000 0.000 0.00538(2)
C1 0.0169(8) 0.0194(8) 0.0153(8) 0.0014(7) 0.0024(6) 0.0120(7)
C2 0.0177(8) 0.0162(8) 0.0167(9) -0.0007(6) 0.0007(7) 0.0104(7)
C3 0.0179(8) 0.0154(8) 0.0163(9) 0.0024(7) 0.0015(7) 0.0103(7)
C4 0.0179(8) 0.0213(8) 0.0149(8) 0.0018(7) 0.0003(7) 0.0131(7)
C5 0.0140(8) 0.0182(7) 0.0183(7) 0.0007(6) 0.0003(7) 0.0097(8)
C6 0.0263(10) 0.0284(11) 0.0170(9) 0.0022(8) 0.0046(8) 0.0125(9)
C7 0.0238(10) 0.0184(9) 0.0244(9) -0.0042(7) 0.0019(8) 0.0113(8)
C8 0.0258(10) 0.0201(9) 0.0242(9) 0.0078(8) 0.0062(8) 0.0134(8)
C9 0.0295(11) 0.0289(11) 0.0163(9) -0.0008(8) -0.0030(8) 0.0152(9)

loop_
_atom_type_symbol
_atom_type_description
_atom_type_scat_dispersion_real
_atom_type_scat_dispersion_imag
_atom_type_scat_source
C C 0.0033 0.0016 'International Tables Vol C Tables 4.2.6.8 and 6.1.1.4'
H H 0.0000 0.0000 'International Tables Vol C Tables 4.2.6.8 and 6.1.1.4'
Pr Pr -0.2180 2.8214 'International Tables Vol C Tables 4.2.6.8 and 6.1.1.4'

loop_
_geom_angle_atom_site_label_1
_geom_angle_atom_site_label_2
_geom_angle_atom_site_label_3
_geom_angle
_geom_angle_site_symmetry_1
_geom_angle_site_symmetry_3
Cnt Pr Cnt 120.00 . .
C5 Pr1 C5 120.000(1) 3 .
C5 Pr1 C5 119.997(1) 3 2
C5 Pr1 C5 119.998(1) . 2
C5 Pr1 C1 101.30(6) 3 .
C5 Pr1 C1 29.76(6) . .
C5 Pr1 C1 131.84(6) 2 .
C5 Pr1 C1 131.84(6) 3 2
C5 Pr1 C1 101.29(6) . 2
C5 Pr1 C1 29.76(6) 2 2
C1 Pr1 C1 103.71(4) . 2
C5 Pr1 C1 29.76(6) 3 3
C5 Pr1 C1 131.84(6) . 3
C5 Pr1 C1 101.29(6) 2 3
C1 Pr1 C1 103.71(4) . 3
C1 Pr1 C1 103.71(4) 2 3
C5 Pr1 C4 29.61(6) 3 3
C5 Pr1 C4 132.31(6) . 3
C5 Pr1 C4 101.62(6) 2 3
C1 Pr1 C4 125.78(6) . 3
C1 Pr1 C4 125.90(6) 2 3
C1 Pr1 C4 48.87(5) 3 3
C5 Pr1 C4 101.62(6) 3 .
C5 Pr1 C4 29.61(6) . .
C5 Pr1 C4 132.31(6) 2 .
C1 Pr1 C4 48.87(5) . .
C1 Pr1 C4 125.77(6) 2 .
C1 Pr1 C4 125.91(6) 3 .
C4 Pr1 C4 104.45(4) 3 .
C5 Pr1 C4 132.30(6) 3 2
C5 Pr1 C4 101.62(6) . 2
C5 Pr1 C4 29.61(6) 2 2
C1 Pr1 C4 125.91(6) . 2
C1 Pr1 C4 48.87(5) 2 2
C1 Pr1 C4 125.77(6) 3 2
C4 Pr1 C4 104.45(4) 3 2
C4 Pr1 C4 104.45(4) . 2
C5 Pr1 C3 74.42(6) 3 .
C5 Pr1 C3 47.86(6) . .
C5 Pr1 C3 160.48(6) 2 .
C1 Pr1 C3 47.92(5) . .
C1 Pr1 C3 148.73(5) 2 .
C1 Pr1 C3 97.01(5) 3 .
C4 Pr1 C3 85.36(5) 3 .
C4 Pr1 C3 28.89(5) . .
C4 Pr1 C3 131.09(6) 2 .
C5 Pr1 C3 47.86(6) 3 3
C5 Pr1 C3 160.48(6) . 3
C5 Pr1 C3 74.42(6) 2 3
C1 Pr1 C3 148.73(5) . 3
C1 Pr1 C3 97.01(5) 2 3
C1 Pr1 C3 47.92(5) 3 3
C4 Pr1 C3 28.89(5) 3 3
C4 Pr1 C3 131.08(6) . 3
C4 Pr1 C3 85.36(5) 2 3
C3 Pr1 C3 114.24(3) . 3
C5 Pr1 C3 160.48(6) 3 2
C5 Pr1 C3 74.42(6) . 2
C5 Pr1 C3 47.86(6) 2 2
C1 Pr1 C3 97.01(5) . 2
C1 Pr1 C3 47.92(5) 2 2
C1 Pr1 C3 148.73(5) 3 2
C4 Pr1 C3 131.08(6) 3 2
C4 Pr1 C3 85.36(5) . 2
C4 Pr1 C3 28.90(5) 2 2
C3 Pr1 C3 114.24(3) . 2
C3 Pr1 C3 114.24(3) 3 2
C2 C1 C5 107.37(16) . .
C2 C1 C6 125.35(16) . .
C5 C1 C6 127.04(18) . .
C2 C1 Pr1 79.26(10) . .
C5 C1 Pr1 73.36(9) . .
C6 C1 Pr1 117.82(13) . .
C1 C2 C3 108.00(16) . .
C1 C2 C7 125.56(15) . .
C3 C2 C7 125.69(17) . .
C1 C2 Pr1 71.84(10) . .
C3 C2 Pr1 75.52(10) . .
C7 C2 Pr1 126.20(13) . .
C4 C3 C2 108.13(15) . .
C4 C3 C8 124.91(16) . .
C2 C3 C8 126.14(17) . .
C4 C3 Pr1 72.11(10) . .
C2 C3 Pr1 75.77(10) . .
C8 C3 Pr1 126.14(12) . .
C5 C4 C3 107.50(16) . .
C5 C4 C9 127.32(18) . .
C3 C4 C9 124.91(16) . .
C5 C4 Pr1 73.29(9) . .
C3 C4 Pr1 78.99(11) . .
C9 C4 Pr1 118.50(13) . .
C4 C5 C1 108.97(17) . .
C4 C5 Pr1 77.11(9) . .
C1 C5 Pr1 76.89(9) . .

loop_
_geom_bond_atom_site_label_1
_geom_bond_atom_site_label_2
_geom_bond_distance
_geom_bond_site_symmetry_2
Pr1 Cnt 2.532 .
Pr1 C5 2.7283(14) 3
Pr1 C5 2.7283(14) .
Pr1 C5 2.7283(14) 2
Pr1 C1 2.7733(17) .
Pr1 C1 2.7734(17) 2
Pr1 C1 2.7734(17) 3
Pr1 C4 2.7768(17) 3
Pr1 C4 2.7768(17) .
Pr1 C4 2.7768(17) 2
Pr1 C3 2.8642(18) .
Pr1 C3 2.8643(18) 3
Pr1 C3 2.8643(18) 2
C1 C2 1.410(2) .
C1 C5 1.413(3) .
C1 C6 1.511(3) .
C2 C3 1.421(2) .
C2 C7 1.497(3) .
C3 C4 1.410(3) .
C3 C8 1.504(3) .
C4 C5 1.407(3) .
C4 C9 1.508(3) .
